data_2021075
loop_
_publ_author_name
'Swinton Darious, Robert'
'Thomas Muthiah, Packianathan'
'Perdih, Franc'

_publ_section_title
;
 Supramolecular hydrogen-bonding patterns in salts of the antifolate drugs
 trimethoprim and pyrimethamine
;
_journal_coeditor_code CU3126
_journal_issue 4
_journal_name_full 'Acta Crystallographica Section C'
_journal_page_first
;
;
_journal_paper_doi 10.1107/S2053229618004072
_journal_volume 74
_journal_year 2018
_chemical_formula_iupac 'C12 H14 Cl N4 +, C15 H9 O2 -, C2 H6 O, H2 O'
_chemical_formula_moiety 'C12 H14 Cl N4 +, C15 H9 O2 -, C2 H6 O, H2 O'
_chemical_formula_sum 'C29 H31 Cl N4 O4'
_chemical_formula_weight 535.03
_chemical_name_common
;
Pyrimethaminium anthracene-9-carboxylate ethanol monosolvate monohydrate
;
_chemical_name_systematic
;
2,4-Diamino-5-(4-chlorophenyl)-6-ethylpyrimidin-1-ium anthracene-9-carboxylate
methanol monosolvate monohydrate
;
_space_group_crystal_system monoclinic
_space_group_IT_number 14
_space_group_name_Hall '-P 2yn'
_space_group_name_H-M_alt 'P 1 21/n 1'
_symmetry_space_group_name_Hall '-P 2yn'
_symmetry_space_group_name_H-M 'P 1 21/n 1'
_atom_sites_solution_hydrogens mixed
_audit_creation_method SHELXL-2014/7
_cell_angle_alpha 90
_cell_angle_beta 92.293(4)
_cell_angle_gamma 90
_cell_formula_units_Z 4
_cell_length_a 9.5195(5)
_cell_length_b 15.7842(11)
_cell_length_c 18.8336(8)
_cell_measurement_reflns_used 3464
_cell_measurement_temperature 293(2)
_cell_measurement_theta_max 26.3210
_cell_measurement_theta_min 3.4880
_cell_volume 2827.6(3)
_computing_cell_refinement
;
CrysAlis PRO (Agilent, 2013)
;
_computing_data_collection
;
CrysAlis PRO (Agilent, 2013)
;
_computing_data_reduction
;
CrysAlis PRO (Agilent, 2013)
;
_computing_molecular_graphics
;
PLATON (Spek, 2009), Mercury (Macrae <i>et al.</i>, 2008) and
<i>POV-RAY for Windows</i> (Cason, 2004)
;
_computing_publication_material
;
PLATON (Spek, 2009)
;
_computing_structure_refinement
;
SHELXL2014 (Sheldrick, 2015b)
;
_computing_structure_solution
;
SHELXT (Sheldrick, 2015a)
;
_diffrn_ambient_temperature 293(2)
_diffrn_detector_area_resol_mean 10.4933
_diffrn_measured_fraction_theta_full 0.998
_diffrn_measured_fraction_theta_max 0.998
_diffrn_measurement_device_type
;
Agilent SuperNova Dual Source diffractometer with an Atlas detector
;
_diffrn_measurement_method '\w scans'
_diffrn_radiation_type MoK\a
_diffrn_radiation_wavelength 0.71073
_diffrn_reflns_av_R_equivalents 0.0363
_diffrn_reflns_limit_h_max 12
_diffrn_reflns_limit_h_min -12
_diffrn_reflns_limit_k_max 16
_diffrn_reflns_limit_k_min -20
_diffrn_reflns_limit_l_max 24
_diffrn_reflns_limit_l_min -23
_diffrn_reflns_number 15577
_diffrn_reflns_theta_full 25.242
_diffrn_reflns_theta_max 27.484
_diffrn_reflns_theta_min 3.251
_exptl_absorpt_coefficient_mu 0.174
_exptl_absorpt_correction_T_max 1.00000
_exptl_absorpt_correction_T_min 0.52118
_exptl_absorpt_correction_type multi-scan
_exptl_absorpt_process_details
;
(CrysAlis PRO; Agilent, 2013)
;
_exptl_crystal_colour colorless
_exptl_crystal_density_diffrn 1.257
_exptl_crystal_description prism
_exptl_crystal_F_000 1128
_exptl_crystal_size_max 0.400
_exptl_crystal_size_mid 0.200
_exptl_crystal_size_min 0.100
_refine_diff_density_max 0.224
_refine_diff_density_min -0.248
_refine_ls_extinction_coef 0.0039(9)
_refine_ls_extinction_expression Fc^*^=kFc[1+0.001xFc^2^\l^3^/sin(2\q)]^-1/4^
_refine_ls_extinction_method 'SHELXL2014 (Sheldrick, 2015b)'
_refine_ls_goodness_of_fit_ref 1.037
_refine_ls_hydrogen_treatment mixed
_refine_ls_matrix_type full
_refine_ls_number_parameters 364
_refine_ls_number_reflns 6466
_refine_ls_number_restraints 9
_refine_ls_restrained_S_all 1.042
_refine_ls_R_factor_all 0.1221
_refine_ls_R_factor_gt 0.0581
_refine_ls_shift/su_max 0.000
_refine_ls_shift/su_mean 0.000
_refine_ls_structure_factor_coef Fsqd
_refine_ls_weighting_details 'w=1/[\s^2^(Fo^2^)+(0.0651P)^2^+0.1856P] where P=(Fo^2^+2Fc^2^)/3'
_refine_ls_weighting_scheme calc
_refine_ls_wR_factor_gt 0.1381
_refine_ls_wR_factor_ref 0.1726
_reflns_number_gt 3240
_reflns_number_total 6466
_reflns_threshold_expression 'I > 2\s(I)'
_cod_data_source_file cu3126sup1.cif
_cod_data_source_block VIII
_cod_database_code 2021075
_shelx_space_group_comment
;
The symmetry employed for this shelxl refinement is uniquely defined
by the following loop, which should always be used as a source of
symmetry information in preference to the above space-group names.
They are only intended as comments.
;
_shelx_estimated_absorpt_t_min 0.934
_shelx_estimated_absorpt_t_max 0.983

loop_
_space_group_symop_operation_xyz
'x, y, z'
'-x+1/2, y+1/2, -z+1/2'
'-x, -y, -z'
'x-1/2, -y-1/2, z-1/2'

loop_
_atom_site_type_symbol
_atom_site_label
_atom_site_fract_x
_atom_site_fract_y
_atom_site_fract_z
_atom_site_U_iso_or_equiv
_atom_site_adp_type
_atom_site_calc_flag
_atom_site_occupancy
_atom_site_disorder_assembly
_atom_site_disorder_group
Cl Cl1 -0.13326(11) 0.14732(7) -0.10217(5) 0.1146(4) Uani d 1 . .
N N1 0.20914(19) 0.50959(13) 0.16314(8) 0.0525(5) Uani d 1 . .
H H1 0.1829 0.5280 0.2035 0.063 Uiso calc 1 . .
N N2 0.3892(2) 0.60564(15) 0.16893(10) 0.0695(7) Uani d 1 . .
H H2B 0.4619 0.6289 0.1514 0.083 Uiso calc 1 . .
H H2A 0.3593 0.6229 0.2089 0.083 Uiso calc 1 . .
N N3 0.37026(19) 0.51682(13) 0.07231(9) 0.0540(5) Uani d 1 . .
N N4 0.3470(2) 0.42930(13) -0.02286(9) 0.0607(6) Uani d 1 . .
H H4A 0.4212 0.4524 -0.0388 0.073 Uiso calc 1 . .
H H4B 0.3047 0.3897 -0.0467 0.073 Uiso calc 1 . .
C C2 0.3238(2) 0.54371(16) 0.13453(11) 0.0518(6) Uani d 1 . .
C C4 0.2979(2) 0.45465(16) 0.03846(10) 0.0492(6) Uani d 1 . .
C C5 0.1740(2) 0.41696(15) 0.06574(10) 0.0464(5) Uani d 1 . .
C C6 0.1338(2) 0.44692(16) 0.12996(10) 0.0497(6) Uani d 1 . .
C C7 0.0096(3) 0.41584(18) 0.16882(12) 0.0640(7) Uani d 1 . .
H H7A -0.0473 0.3799 0.1374 0.077 Uiso calc 1 . .
H H7B -0.0475 0.4640 0.1816 0.077 Uiso calc 1 . .
C C8 0.0508(4) 0.3667(2) 0.23539(14) 0.0986(11) Uani d 1 . .
H H8A 0.0998 0.4034 0.2686 0.148 Uiso calc 1 . .
H H8B 0.1109 0.3204 0.2234 0.148 Uiso calc 1 . .
H H8C -0.0322 0.3450 0.2564 0.148 Uiso calc 1 . .
C C9 0.0966(2) 0.35019(16) 0.02515(10) 0.0486(6) Uani d 1 . .
C C10 0.0247(3) 0.36899(18) -0.03779(13) 0.0705(8) Uani d 1 . .
H H10 0.0239 0.4245 -0.0544 0.085 Uiso calc 1 . .
C C11 -0.0467(3) 0.3069(2) -0.07691(14) 0.0793(8) Uani d 1 . .
H H11 -0.0954 0.3208 -0.1191 0.095 Uiso calc 1 . .
C C12 -0.0450(3) 0.2255(2) -0.05325(14) 0.0697(8) Uani d 1 . .
C C13 0.0274(3) 0.2048(2) 0.00861(15) 0.0818(9) Uani d 1 . .
H H13 0.0296 0.1489 0.0243 0.098 Uiso calc 1 . .
C C14 0.0969(3) 0.26707(19) 0.04751(13) 0.0685(7) Uani d 1 . .
H H14 0.1449 0.2526 0.0897 0.082 Uiso calc 1 . .
O O1 0.09127(19) 0.59001(14) 0.27045(9) 0.0815(6) Uani d 1 . .
O O2 0.2907(2) 0.65119(15) 0.30345(10) 0.0927(7) Uani d 1 . .
C C15 0.1657(3) 0.63709(18) 0.31033(12) 0.0624(7) Uani d 1 . .
C C16 0.0911(3) 0.68011(18) 0.37016(11) 0.0588(7) Uani d 1 . .
C C17 0.0955(3) 0.64225(18) 0.43788(12) 0.0627(7) Uani d 1 . .
C C18 0.1728(3) 0.5680(2) 0.45422(14) 0.0835(9) Uani d 1 . .
H H18 0.2213 0.5412 0.4187 0.100 Uiso calc 1 . .
C C19 0.1778(4) 0.5350(2) 0.52095(17) 0.1066(12) Uani d 1 . .
H H19 0.2299 0.4862 0.5306 0.128 Uiso calc 1 . .
C C20 0.1050(5) 0.5740(3) 0.57517(18) 0.1129(13) Uani d 1 . .
H H20 0.1101 0.5512 0.6207 0.136 Uiso calc 1 . .
C C21 0.0288(4) 0.6432(2) 0.56222(14) 0.0899(10) Uani d 1 . .
H H21 -0.0204 0.6672 0.5989 0.108 Uiso calc 1 . .
C C22 0.0201(3) 0.6818(2) 0.49335(12) 0.0689(8) Uani d 1 . .
C C23 -0.0566(3) 0.7541(2) 0.47885(13) 0.0709(8) Uani d 1 . .
H H23 -0.1083 0.7779 0.5147 0.085 Uiso calc 1 . .
C C24 -0.0595(3) 0.79269(18) 0.41272(13) 0.0634(7) Uani d 1 . .
C C25 -0.1360(3) 0.8682(2) 0.39747(17) 0.0798(9) Uani d 1 . .
H H25 -0.1893 0.8923 0.4326 0.096 Uiso calc 1 . .
C C26 -0.1333(3) 0.9056(2) 0.33346(19) 0.0889(9) Uani d 1 . .
H H26 -0.1828 0.9556 0.3251 0.107 Uiso calc 1 . .
C C27 -0.0553(3) 0.8693(2) 0.27877(18) 0.0897(9) Uani d 1 . .
H H27 -0.0536 0.8955 0.2346 0.108 Uiso calc 1 . .
C C28 0.0165(3) 0.7966(2) 0.29046(14) 0.0762(8) Uani d 1 . .
H H28 0.0663 0.7734 0.2537 0.091 Uiso calc 1 . .
C C29 0.0184(3) 0.75462(18) 0.35686(12) 0.0594(7) Uani d 1 . .
O O1W -0.3231(3) 0.68555(17) 0.14092(12) 0.0941(7) Uani d 1 . .
H H1W -0.276(4) 0.666(3) 0.1754(15) 0.141 Uiso d 1 . .
H H2W -0.290(4) 0.7337(12) 0.140(2) 0.141 Uiso d 1 . .
O O3 -0.1936(2) 0.6008(2) 0.25040(12) 0.1119(8) Uani d 1 . .
H H3 -0.1088 0.5954 0.2586 0.168 Uiso calc 1 . .
C C30 -0.2627(5) 0.6093(4) 0.31547(17) 0.160(2) Uani d 1 . .
H H30A -0.1949 0.5924 0.3526 0.192 Uiso calc 0.443(10) A 1
H H30B -0.2786 0.6694 0.3219 0.192 Uiso calc 0.443(10) A 1
H H30C -0.3149 0.5574 0.3229 0.192 Uiso calc 0.557(10) A 2
H H30D -0.1909 0.6128 0.3534 0.192 Uiso calc 0.557(10) A 2
C C31A -0.3908(7) 0.5686(7) 0.3311(5) 0.127(5) Uani d 0.443(10) A 1
H H31A -0.4491 0.6071 0.3562 0.191 Uiso calc 0.443(10) A 1
H H31B -0.3712 0.5196 0.3602 0.191 Uiso calc 0.443(10) A 1
H H31C -0.4387 0.5514 0.2877 0.191 Uiso calc 0.443(10) A 1
C C31B -0.3465(10) 0.6708(8) 0.3229(5) 0.180(6) Uani d 0.557(10) A 2
H H31D -0.3723 0.6741 0.3716 0.270 Uiso calc 0.557(10) A 2
H H31E -0.4292 0.6623 0.2929 0.270 Uiso calc 0.557(10) A 2
H H31F -0.3013 0.7225 0.3098 0.270 Uiso calc 0.557(10) A 2

loop_
_atom_site_aniso_label
_atom_site_aniso_U_11
_atom_site_aniso_U_22
_atom_site_aniso_U_33
_atom_site_aniso_U_12
_atom_site_aniso_U_13
_atom_site_aniso_U_23
Cl1 0.1323(8) 0.1142(8) 0.0979(6) -0.0528(6) 0.0100(5) -0.0311(5)
N1 0.0507(11) 0.0695(14) 0.0382(8) -0.0002(10) 0.0144(8) -0.0086(9)
N2 0.0630(13) 0.0932(18) 0.0536(11) -0.0182(12) 0.0182(10) -0.0250(11)
N3 0.0537(11) 0.0672(14) 0.0420(9) -0.0026(10) 0.0135(8) -0.0073(9)
N4 0.0675(13) 0.0715(15) 0.0446(9) -0.0133(11) 0.0207(9) -0.0107(10)
C2 0.0489(13) 0.0648(17) 0.0421(10) 0.0034(12) 0.0081(9) -0.0042(11)
C4 0.0519(13) 0.0592(16) 0.0371(10) 0.0055(12) 0.0095(9) 0.0013(10)
C5 0.0484(12) 0.0537(14) 0.0373(10) 0.0048(11) 0.0059(9) 0.0040(10)
C6 0.0497(13) 0.0600(16) 0.0400(10) 0.0059(12) 0.0080(9) 0.0028(11)
C7 0.0623(15) 0.0766(19) 0.0549(13) -0.0059(14) 0.0238(11) -0.0100(13)
C8 0.123(3) 0.112(3) 0.0623(16) -0.022(2) 0.0307(17) 0.0156(17)
C9 0.0514(13) 0.0533(16) 0.0417(11) 0.0045(11) 0.0096(9) 0.0038(11)
C10 0.094(2) 0.0572(18) 0.0593(15) 0.0020(15) -0.0141(13) 0.0041(13)
C11 0.092(2) 0.084(2) 0.0606(15) 0.0015(18) -0.0209(14) -0.0046(16)
C12 0.0746(18) 0.073(2) 0.0627(15) -0.0137(15) 0.0120(13) -0.0077(14)
C13 0.111(2) 0.059(2) 0.0761(18) -0.0147(18) 0.0071(17) 0.0090(16)
C14 0.0836(19) 0.068(2) 0.0538(13) -0.0003(15) -0.0003(12) 0.0092(14)
O1 0.0658(12) 0.1105(17) 0.0692(11) -0.0030(11) 0.0159(9) -0.0410(11)
O2 0.0651(12) 0.137(2) 0.0774(12) -0.0075(12) 0.0225(10) -0.0464(12)
C15 0.0573(16) 0.080(2) 0.0501(13) 0.0047(14) 0.0100(11) -0.0135(13)
C16 0.0559(14) 0.0694(18) 0.0519(12) -0.0022(13) 0.0134(10) -0.0165(12)
C17 0.0690(16) 0.0671(19) 0.0529(13) -0.0061(14) 0.0135(11) -0.0135(13)
C18 0.094(2) 0.090(2) 0.0673(17) 0.0136(19) 0.0186(15) -0.0008(16)
C19 0.134(3) 0.107(3) 0.080(2) 0.023(2) 0.018(2) 0.010(2)
C20 0.148(3) 0.122(3) 0.0705(19) 0.012(3) 0.025(2) 0.014(2)
C21 0.109(3) 0.108(3) 0.0553(16) -0.002(2) 0.0266(16) -0.0072(17)
C22 0.0773(18) 0.076(2) 0.0545(14) -0.0079(16) 0.0194(12) -0.0163(14)
C23 0.0728(17) 0.082(2) 0.0594(15) -0.0074(16) 0.0246(13) -0.0239(15)
C24 0.0574(15) 0.0628(18) 0.0706(15) -0.0043(14) 0.0117(12) -0.0208(14)
C25 0.0693(18) 0.073(2) 0.098(2) 0.0008(16) 0.0175(15) -0.0196(17)
C26 0.075(2) 0.073(2) 0.118(2) 0.0093(17) 0.0090(18) -0.003(2)
C27 0.090(2) 0.088(2) 0.091(2) 0.007(2) 0.0105(17) 0.0118(19)
C28 0.0755(19) 0.091(2) 0.0635(15) 0.0072(17) 0.0147(13) -0.0042(16)
C29 0.0556(14) 0.0690(18) 0.0543(13) -0.0059(13) 0.0108(11) -0.0135(13)
O1W 0.0987(17) 0.1035(19) 0.0807(13) -0.0149(14) 0.0115(11) -0.0223(14)
O3 0.0762(14) 0.157(2) 0.1023(15) 0.0081(16) 0.0031(12) -0.0314(16)
C30 0.104(4) 0.224(6) 0.153(4) 0.001(4) 0.019(3) 0.065(4)
C31A 0.093(7) 0.161(12) 0.126(7) -0.003(6) -0.010(5) -0.009(7)
C31B 0.106(7) 0.292(17) 0.141(7) 0.016(8) 0.000(5) -0.094(9)

loop_
_atom_type_symbol
_atom_type_description
_atom_type_scat_dispersion_real
_atom_type_scat_dispersion_imag
_atom_type_scat_source
C C 0.0033 0.0016 'International Tables Vol C Tables 4.2.6.8 and 6.1.1.4'
H H 0.0000 0.0000 'International Tables Vol C Tables 4.2.6.8 and 6.1.1.4'
Cl Cl 0.1484 0.1585 'International Tables Vol C Tables 4.2.6.8 and 6.1.1.4'
N N 0.0061 0.0033 'International Tables Vol C Tables 4.2.6.8 and 6.1.1.4'
O O 0.0106 0.0060 'International Tables Vol C Tables 4.2.6.8 and 6.1.1.4'

loop_
_geom_angle_atom_site_label_1
_geom_angle_atom_site_label_2
_geom_angle_atom_site_label_3
_geom_angle
C2 N1 C6 121.84(17)
C2 N1 H1 119.1
C6 N1 H1 119.1
C2 N2 H2B 120.0
C2 N2 H2A 120.0
H2B N2 H2A 120.0
C2 N3 C4 117.76(18)
C4 N4 H4A 120.0
C4 N4 H4B 120.0
H4A N4 H4B 120.0
N2 C2 N3 120.1(2)
N2 C2 N1 118.34(18)
N3 C2 N1 121.6(2)
N4 C4 N3 116.21(19)
N4 C4 C5 120.7(2)
N3 C4 C5 123.08(17)
C6 C5 C4 115.9(2)
C6 C5 C9 123.49(19)
C4 C5 C9 120.63(17)
N1 C6 C5 119.82(19)
N1 C6 C7 115.21(17)
C5 C6 C7 125.0(2)
C6 C7 C8 112.9(2)
C6 C7 H7A 109.0
C8 C7 H7A 109.0
C6 C7 H7B 109.0
C8 C7 H7B 109.0
H7A C7 H7B 107.8
C7 C8 H8A 109.5
C7 C8 H8B 109.5
H8A C8 H8B 109.5
C7 C8 H8C 109.5
H8A C8 H8C 109.5
H8B C8 H8C 109.5
C10 C9 C14 117.6(3)
C10 C9 C5 120.7(2)
C14 C9 C5 121.7(2)
C9 C10 C11 121.4(3)
C9 C10 H10 119.3
C11 C10 H10 119.3
C12 C11 C10 119.6(3)
C12 C11 H11 120.2
C10 C11 H11 120.2
C11 C12 C13 120.3(3)
C11 C12 Cl1 119.9(2)
C13 C12 Cl1 119.8(3)
C12 C13 C14 119.7(3)
C12 C13 H13 120.1
C14 C13 H13 120.1
C9 C14 C13 121.4(2)
C9 C14 H14 119.3
C13 C14 H14 119.3
O2 C15 O1 124.9(2)
O2 C15 C16 118.9(2)
O1 C15 C16 116.1(2)
C29 C16 C17 121.5(2)
C29 C16 C15 119.5(2)
C17 C16 C15 119.0(2)
C16 C17 C18 123.1(2)
C16 C17 C22 118.5(3)
C18 C17 C22 118.3(2)
C19 C18 C17 121.2(3)
C19 C18 H18 119.4
C17 C18 H18 119.4
C18 C19 C20 120.4(3)
C18 C19 H19 119.8
C20 C19 H19 119.8
C21 C20 C19 120.7(3)
C21 C20 H20 119.7
C19 C20 H20 119.7
C20 C21 C22 121.8(3)
C20 C21 H21 119.1
C22 C21 H21 119.1
C23 C22 C21 122.9(2)
C23 C22 C17 119.6(2)
C21 C22 C17 117.5(3)
C22 C23 C24 122.3(2)
C22 C23 H23 118.9
C24 C23 H23 118.9
C23 C24 C25 122.8(2)
C23 C24 C29 118.7(3)
C25 C24 C29 118.5(3)
C26 C25 C24 121.5(3)
C26 C25 H25 119.3
C24 C25 H25 119.3
C25 C26 C27 120.3(3)
C25 C26 H26 119.8
C27 C26 H26 119.8
C28 C27 C26 120.2(3)
C28 C27 H27 119.9
C26 C27 H27 119.9
C27 C28 C29 122.1(3)
C27 C28 H28 118.9
C29 C28 H28 118.9
C16 C29 C28 123.2(2)
C16 C29 C24 119.4(2)
C28 C29 C24 117.4(3)
H1W O1W H2W 99(4)
C30 O3 H3 109.5
C31B C30 O3 118.8(7)
C31A C30 O3 124.7(6)
C31A C30 H30A 106.2
O3 C30 H30A 106.2
C31A C30 H30B 106.2
O3 C30 H30B 106.2
H30A C30 H30B 106.4
C31B C30 H30C 107.6
O3 C30 H30C 107.6
C31B C30 H30D 107.6
O3 C30 H30D 107.6
H30C C30 H30D 107.0
C30 C31A H31A 109.5
C30 C31A H31B 109.5
H31A C31A H31B 109.5
C30 C31A H31C 109.5
H31A C31A H31C 109.5
H31B C31A H31C 109.5
C30 C31B H31D 109.5
C30 C31B H31E 109.5
H31D C31B H31E 109.5
C30 C31B H31F 109.5
H31D C31B H31F 109.5
H31E C31B H31F 109.5

loop_
_geom_bond_atom_site_label_1
_geom_bond_atom_site_label_2
_geom_bond_distance
Cl1 C12 1.737(3)
N1 C2 1.349(3)
N1 C6 1.359(3)
N1 H1 0.8600
N2 C2 1.315(3)
N2 H2B 0.8600
N2 H2A 0.8600
N3 C2 1.338(2)
N3 C4 1.345(3)
N4 C4 1.325(2)
N4 H4A 0.8600
N4 H4B 0.8600
C4 C5 1.434(3)
C5 C6 1.367(3)
C5 C9 1.481(3)
C6 C7 1.498(3)
C7 C8 1.513(4)
C7 H7A 0.9700
C7 H7B 0.9700
C8 H8A 0.9600
C8 H8B 0.9600
C8 H8C 0.9600
C9 C10 1.378(3)
C9 C14 1.378(3)
C10 C11 1.388(4)
C10 H10 0.9300
C11 C12 1.359(4)
C11 H11 0.9300
C12 C13 1.369(4)
C13 C14 1.379(4)
C13 H13 0.9300
C14 H14 0.9300
O1 C15 1.255(3)
O2 C15 1.222(3)
C15 C16 1.516(3)
C16 C29 1.382(4)
C16 C17 1.408(3)
C17 C18 1.411(4)
C17 C22 1.434(3)
C18 C19 1.360(4)
C18 H18 0.9300
C19 C20 1.399(5)
C19 H19 0.9300
C20 C21 1.329(5)
C20 H20 0.9300
C21 C22 1.432(4)
C21 H21 0.9300
C22 C23 1.377(4)
C23 C24 1.386(4)
C23 H23 0.9300
C24 C25 1.420(4)
C24 C29 1.442(3)
C25 C26 1.344(4)
C25 H25 0.9300
C26 C27 1.415(4)
C26 H26 0.9300
C27 C28 1.348(4)
C27 H27 0.9300
C28 C29 1.415(4)
C28 H28 0.9300
O1W H1W 0.832(10)
O1W H2W 0.824(10)
O3 C30 1.4205(10)
O3 H3 0.8200
C30 C31B 1.268(9)
C30 C31A 1.4195(10)
C30 H30A 0.9700
C30 H30B 0.9700
C30 H30C 0.9700
C30 H30D 0.9700
C31A H31A 0.9600
C31A H31B 0.9600
C31A H31C 0.9600
C31B H31D 0.9600
C31B H31E 0.9600
C31B H31F 0.9600

loop_
_geom_hbond_atom_site_label_D
_geom_hbond_atom_site_label_H
_geom_hbond_atom_site_label_A
_geom_hbond_site_symmetry_A
_geom_hbond_distance_DH
_geom_hbond_distance_HA
_geom_hbond_distance_DA
_geom_hbond_angle_DHA
N1 H1 O1 . 0.86 1.84 2.671(3) 161.0
O1W H1W O3 . 0.83(3) 1.89(4) 2.712(3) 168(5)
N2 H2A O2 . 0.86 1.97 2.829(3) 175.0
N2 H2B O1W 1_655 0.86 2.25 3.080(3) 162.0
O3 H3 O1 . 0.82 1.91 2.728(3) 175.0
N4 H4A N3 3_665 0.86 2.16 3.006(3) 167.0
N4 H4B O1W 3_565 0.86 2.15 2.871(3) 141.0

loop_
_geom_torsion_atom_site_label_1
_geom_torsion_atom_site_label_2
_geom_torsion_atom_site_label_3
_geom_torsion_atom_site_label_4
_geom_torsion
C4 N3 C2 N2 -178.5(2)
C4 N3 C2 N1 0.6(3)
C6 N1 C2 N2 178.3(2)
C6 N1 C2 N3 -0.8(4)
C2 N3 C4 N4 -179.7(2)
C2 N3 C4 C5 0.5(3)
N4 C4 C5 C6 179.0(2)
N3 C4 C5 C6 -1.2(3)
N4 C4 C5 C9 -1.3(3)
N3 C4 C5 C9 178.4(2)
C2 N1 C6 C5 0.0(3)
C2 N1 C6 C7 179.9(2)
C4 C5 C6 N1 1.0(3)
C9 C5 C6 N1 -178.7(2)
C4 C5 C6 C7 -178.9(2)
C9 C5 C6 C7 1.4(4)
N1 C6 C7 C8 -69.8(3)
C5 C6 C7 C8 110.1(3)
C6 C5 C9 C10 111.1(3)
C4 C5 C9 C10 -68.6(3)
C6 C5 C9 C14 -70.8(3)
C4 C5 C9 C14 109.6(3)
C14 C9 C10 C11 0.9(4)
C5 C9 C10 C11 179.1(2)
C9 C10 C11 C12 -0.6(4)
C10 C11 C12 C13 -0.3(4)
C10 C11 C12 Cl1 -179.6(2)
C11 C12 C13 C14 1.0(4)
Cl1 C12 C13 C14 -179.7(2)
C10 C9 C14 C13 -0.2(4)
C5 C9 C14 C13 -178.4(2)
C12 C13 C14 C9 -0.7(4)
O2 C15 C16 C29 95.3(3)
O1 C15 C16 C29 -83.6(3)
O2 C15 C16 C17 -85.9(3)
O1 C15 C16 C17 95.3(3)
C29 C16 C17 C18 -177.5(3)
C15 C16 C17 C18 3.6(4)
C29 C16 C17 C22 1.2(4)
C15 C16 C17 C22 -177.7(2)
C16 C17 C18 C19 177.9(3)
C22 C17 C18 C19 -0.8(5)
C17 C18 C19 C20 0.4(6)
C18 C19 C20 C21 0.8(6)
C19 C20 C21 C22 -1.4(6)
C20 C21 C22 C23 -179.1(3)
C20 C21 C22 C17 0.9(5)
C16 C17 C22 C23 1.4(4)
C18 C17 C22 C23 -179.8(3)
C16 C17 C22 C21 -178.6(3)
C18 C17 C22 C21 0.2(4)
C21 C22 C23 C24 177.3(3)
C17 C22 C23 C24 -2.7(4)
C22 C23 C24 C25 -178.8(3)
C22 C23 C24 C29 1.3(4)
C23 C24 C25 C26 177.9(3)
C29 C24 C25 C26 -2.2(4)
C24 C25 C26 C27 1.3(5)
C25 C26 C27 C28 0.2(5)
C26 C27 C28 C29 -0.7(5)
C17 C16 C29 C28 177.2(2)
C15 C16 C29 C28 -4.0(4)
C17 C16 C29 C24 -2.6(4)
C15 C16 C29 C24 176.3(2)
C27 C28 C29 C16 180.0(3)
C27 C28 C29 C24 -0.3(4)
C23 C24 C29 C16 1.3(4)
C25 C24 C29 C16 -178.6(2)
C23 C24 C29 C28 -178.4(2)
C25 C24 C29 C28 1.7(4)

_cod_database_fobs_code 2021075
